data_7115916
loop_
_publ_author_name
'S. Alan Cramer'
'Raul Hernandez Sanchez'
'Desirae F. Brakhage'
'David M. Jenkins'

_publ_section_title
;
 Probing the role of an FeIV tetrazene in catalytic aziridination
;
_journal_name_full Chem.Commun.
_journal_page_first 13967
_journal_paper_doi 10.1039/C4cc05124F
_journal_volume 50
_journal_year 2014
_chemical_formula_moiety 'C80 H66 Fe N12, 2(F6 P)'
_chemical_formula_sum 'C80 H66 F12 Fe N12 P2'
_chemical_formula_weight 1541.24
_chemical_name_systematic
; 
 ? 
;
_space_group_IT_number 2
_symmetry_cell_setting triclinic
_symmetry_space_group_name_Hall '-P 1'
_symmetry_space_group_name_H-M 'P -1'
_atom_sites_solution_hydrogens geom
_atom_sites_solution_primary direct
_atom_sites_solution_secondary difmap
_audit_creation_method SHELXL-97
_cell_angle_alpha 102.749(2)
_cell_angle_beta 104.4250(10)
_cell_angle_gamma 98.3270(10)
_cell_formula_units_Z 2
_cell_length_a 15.1860(3)
_cell_length_b 15.6438(4)
_cell_length_c 17.8126(4)
_cell_measurement_temperature 100(2)
_cell_volume 3906.80(16)
_computing_cell_refinement 'Bruker SAINT'
_computing_data_collection 'Bruker APEX2'
_computing_data_reduction 'Bruker SAINT'
_computing_molecular_graphics 'Bruker SHELXTL'
_computing_publication_material 'Bruker SHELXTL'
_computing_structure_refinement 'SHELXL-97 (Sheldrick, 2008)'
_computing_structure_solution 'SHELXS-97 (Sheldrick, 2008)'
_diffrn_ambient_temperature 100(2)
_diffrn_measured_fraction_theta_full 0.992
_diffrn_measured_fraction_theta_max 0.992
_diffrn_measurement_device_type 'Bruker Apex II CCD'
_diffrn_measurement_method '\w scan'
_diffrn_radiation_monochromator graphite
_diffrn_radiation_source 'fine-focus sealed tube'
_diffrn_radiation_type MoK\a
_diffrn_radiation_wavelength 0.71073
_diffrn_reflns_av_R_equivalents 0.0599
_diffrn_reflns_av_sigmaI/netI 0.0736
_diffrn_reflns_limit_h_max 19
_diffrn_reflns_limit_h_min -19
_diffrn_reflns_limit_k_max 19
_diffrn_reflns_limit_k_min -20
_diffrn_reflns_limit_l_max 22
_diffrn_reflns_limit_l_min -22
_diffrn_reflns_number 57219
_diffrn_reflns_theta_full 27.27
_diffrn_reflns_theta_max 27.27
_diffrn_reflns_theta_min 1.23
_exptl_absorpt_coefficient_mu 0.314
_exptl_absorpt_correction_T_max 0.893
_exptl_absorpt_correction_T_min 0.704
_exptl_absorpt_correction_type multi-scan
_exptl_absorpt_process_details SADABS
_exptl_crystal_colour red
_exptl_crystal_density_diffrn 1.310
_exptl_crystal_density_method 'not measured'
_exptl_crystal_description block
_exptl_crystal_F_000 1588
_exptl_crystal_size_max 0.20
_exptl_crystal_size_mid 0.15
_exptl_crystal_size_min 0.12
_platon_squeeze_details
;
;
_refine_diff_density_max 0.721
_refine_diff_density_min -0.924
_refine_diff_density_rms 0.112
_refine_ls_extinction_method none
_refine_ls_goodness_of_fit_ref 0.699
_refine_ls_hydrogen_treatment mixed
_refine_ls_matrix_type full
_refine_ls_number_parameters 970
_refine_ls_number_reflns 17362
_refine_ls_number_restraints 0
_refine_ls_restrained_S_all 0.699
_refine_ls_R_factor_all 0.0852
_refine_ls_R_factor_gt 0.0552
_refine_ls_shift/su_max 0.001
_refine_ls_shift/su_mean 0.000
_refine_ls_structure_factor_coef Fsqd
_refine_ls_weighting_details 'calc w=1/[\s^2^(Fo^2^)+(0.1380P)^2^+7.9552P] where P=(Fo^2^+2Fc^2^)/3'
_refine_ls_weighting_scheme calc
_refine_ls_wR_factor_gt 0.1500
_refine_ls_wR_factor_ref 0.1739
_reflns_number_gt 11613
_reflns_number_total 17362
_reflns_threshold_expression >2sigma(I)
_cod_data_source_file c4cc05124f2.cif
_cod_data_source_block Iron(IV)Tetrazene
_cod_original_cell_volume 3906.80(15)
_cod_database_code 7115916

loop_
_symmetry_equiv_pos_as_xyz
'x, y, z'
'-x, -y, -z'

loop_
_atom_site_label
_atom_site_type_symbol
_atom_site_fract_x
_atom_site_fract_y
_atom_site_fract_z
_atom_site_U_iso_or_equiv
_atom_site_adp_type
_atom_site_occupancy
_atom_site_symmetry_multiplicity
_atom_site_calc_flag
_atom_site_refinement_flags
Fe1 Fe 0.51786(2) 0.71187(2) 0.66441(2) 0.01453(10) Uani 1 1 d .
N12 N 0.60467(15) 0.63479(14) 0.67956(13) 0.0166(4) Uani 1 1 d .
C37 C 0.7793(2) 0.99170(19) 0.89354(16) 0.0215(6) Uani 1 1 d .
C10 C 0.71076(18) 0.88378(18) 0.60342(15) 0.0162(5) Uani 1 1 d .
C61 C 0.20327(18) 0.81159(19) 0.51137(16) 0.0186(5) Uani 1 1 d .
N6 N 0.61785(14) 0.74924(14) 0.55182(13) 0.0153(4) Uani 1 1 d .
N10 N 0.48241(15) 0.52488(15) 0.61384(14) 0.0193(5) Uani 1 1 d .
C3 C 0.59824(17) 0.78348(17) 0.62061(15) 0.0158(5) Uani 1 1 d .
C59 C 0.1732(2) 0.6311(2) 0.24678(18) 0.0276(7) Uani 1 1 d .
H59 H 0.1196 0.5847 0.2196 0.033 Uiso 1 1 calc R
C1 C 0.43210(17) 0.73418(17) 0.72836(15) 0.0160(5) Uani 1 1 d .
N11 N 0.57087(15) 0.54617(15) 0.64922(14) 0.0184(5) Uani 1 1 d .
C14 C 0.32693(17) 0.74056(17) 0.45906(16) 0.0157(5) Uani 1 1 d .
P1 P 0.0000 0.5000 0.0000 0.0226(2) Uani 1 2 d S
F7 F 0.00399(13) 0.50202(13) 0.09146(10) 0.0339(4) Uani 1 1 d .
F9 F 0.04180(14) 0.60565(12) 0.02672(11) 0.0392(5) Uani 1 1 d .
P2 P 0.5000 1.0000 0.5000 0.0182(2) Uani 1 2 d S
F10 F 0.60127(11) 1.03225(12) 0.49189(11) 0.0295(4) Uani 1 1 d .
F12 F 0.51197(12) 0.89751(11) 0.48039(11) 0.0294(4) Uani 1 1 d .
F11 F 0.45521(12) 0.98901(12) 0.40585(10) 0.0287(4) Uani 1 1 d .
P3 P 0.54711(8) 0.91500(8) 0.19067(9) 0.0688(4) Uani 1 1 d .
C2 C 0.59859(17) 0.79227(18) 0.76920(16) 0.0162(5) Uani 1 1 d .
C4 C 0.42905(17) 0.74966(17) 0.58000(15) 0.0150(5) Uani 1 1 d .
C16 C 0.35549(18) 0.83899(18) 0.66851(15) 0.0171(5) Uani 1 1 d .
H16A H 0.2965 0.8601 0.6638 0.021 Uiso 1 1 calc R
H16B H 0.4077 0.8920 0.6905 0.021 Uiso 1 1 calc R
C17 C 0.31491(18) 0.77264(18) 0.77799(15) 0.0173(5) Uani 1 1 d .
C11 C 0.68704(17) 0.80954(17) 0.53999(16) 0.0161(5) Uani 1 1 d .
C5 C 0.48970(17) 0.63860(18) 0.81371(16) 0.0174(5) Uani 1 1 d .
H5A H 0.4937 0.5965 0.7648 0.021 Uiso 1 1 calc R
H5B H 0.4631 0.6027 0.8453 0.021 Uiso 1 1 calc R
C9 C 0.64668(19) 0.92583(17) 0.72427(15) 0.0169(5) Uani 1 1 d .
H9A H 0.5877 0.9472 0.7136 0.020 Uiso 1 1 calc R
H9B H 0.6990 0.9786 0.7438 0.020 Uiso 1 1 calc R
C6 C 0.58741(18) 0.69084(18) 0.86381(16) 0.0190(5) Uani 1 1 d .
H6A H 0.5869 0.7118 0.9203 0.023 Uiso 1 1 calc R
H6B H 0.6302 0.6488 0.8625 0.023 Uiso 1 1 calc R
C13 C 0.46858(18) 0.68372(18) 0.44945(15) 0.0165(5) Uani 1 1 d .
H13A H 0.4819 0.7250 0.4169 0.020 Uiso 1 1 calc R
H13B H 0.4311 0.6262 0.4116 0.020 Uiso 1 1 calc R
C7 C 0.69762(18) 0.83707(19) 0.89675(16) 0.0199(6) Uani 1 1 d .
C15 C 0.29223(18) 0.78172(17) 0.51647(15) 0.0160(5) Uani 1 1 d .
C12 C 0.56027(17) 0.66669(17) 0.49474(15) 0.0166(5) Uani 1 1 d .
H12A H 0.5482 0.6212 0.5238 0.020 Uiso 1 1 calc R
H12B H 0.5935 0.6430 0.4561 0.020 Uiso 1 1 calc R
C18 C 0.35612(18) 0.72024(19) 0.82169(16) 0.0187(5) Uani 1 1 d .
C8 C 0.71268(18) 0.90467(18) 0.86220(16) 0.0192(5) Uani 1 1 d .
N8 N 0.35720(14) 0.78918(15) 0.59000(13) 0.0157(4) Uani 1 1 d .
N1 N 0.36376(14) 0.78052(15) 0.72183(13) 0.0154(4) Uani 1 1 d .
N5 N 0.65246(14) 0.86650(14) 0.65095(13) 0.0151(4) Uani 1 1 d .
N2 N 0.42781(15) 0.69749(15) 0.79002(13) 0.0177(5) Uani 1 1 d .
N3 N 0.62618(15) 0.76917(15) 0.83946(13) 0.0168(4) Uani 1 1 d .
N7 N 0.41129(14) 0.72176(14) 0.49857(13) 0.0147(4) Uani 1 1 d .
N4 N 0.65069(15) 0.87569(15) 0.78447(13) 0.0168(4) Uani 1 1 d .
C25 C 0.33177(19) 0.68672(19) 0.88640(16) 0.0207(6) Uani 1 1 d .
C20 C 0.16094(19) 0.8051(2) 0.71521(17) 0.0227(6) Uani 1 1 d .
H20 H 0.1611 0.7701 0.6644 0.027 Uiso 1 1 calc R
C22 C 0.0859(2) 0.8972(2) 0.79576(19) 0.0277(6) Uani 1 1 d .
H22 H 0.0363 0.9270 0.7995 0.033 Uiso 1 1 calc R
C19 C 0.23483(18) 0.81422(18) 0.78394(17) 0.0197(5) Uani 1 1 d .
C24 C 0.23163(19) 0.8629(2) 0.85868(17) 0.0235(6) Uani 1 1 d .
H24 H 0.2806 0.8684 0.9057 0.028 Uiso 1 1 calc R
C26 C 0.2429(2) 0.6356(2) 0.87158(18) 0.0253(6) Uani 1 1 d .
H26 H 0.1991 0.6226 0.8200 0.030 Uiso 1 1 calc R
C27 C 0.2183(2) 0.6037(2) 0.93154(19) 0.0295(7) Uani 1 1 d .
H27 H 0.1574 0.5695 0.9213 0.035 Uiso 1 1 calc R
C30 C 0.3945(2) 0.7062(2) 0.96250(18) 0.0267(6) Uani 1 1 d .
H30 H 0.4546 0.7423 0.9737 0.032 Uiso 1 1 calc R
C21 C 0.0878(2) 0.8471(2) 0.72142(19) 0.0272(6) Uani 1 1 d .
H21 H 0.0386 0.8417 0.6746 0.033 Uiso 1 1 calc R
C28 C 0.2825(2) 0.6215(2) 1.00694(19) 0.0307(7) Uani 1 1 d .
H28 H 0.2661 0.5980 1.0476 0.037 Uiso 1 1 calc R
C23 C 0.1566(2) 0.9034(2) 0.86442(19) 0.0269(6) Uani 1 1 d .
H23 H 0.1540 0.9352 0.9155 0.032 Uiso 1 1 calc R
C29 C 0.3699(2) 0.6732(2) 1.02248(19) 0.0315(7) Uani 1 1 d .
H29 H 0.4135 0.6863 1.0742 0.038 Uiso 1 1 calc R
C32 C 0.7351(2) 0.8756(2) 1.04655(18) 0.0279(6) Uani 1 1 d .
H32 H 0.6930 0.9150 1.0443 0.033 Uiso 1 1 calc R
C31 C 0.74653(18) 0.82680(19) 0.97607(17) 0.0208(6) Uani 1 1 d .
C34 C 0.8445(2) 0.8092(2) 1.12387(19) 0.0362(8) Uani 1 1 d .
H34 H 0.8788 0.8039 1.1745 0.043 Uiso 1 1 calc R
C36 C 0.8071(2) 0.7667(2) 0.97996(18) 0.0271(6) Uani 1 1 d .
H36 H 0.8148 0.7322 0.9319 0.033 Uiso 1 1 calc R
C35 C 0.8554(2) 0.7579(2) 1.0537(2) 0.0348(8) Uani 1 1 d .
H35 H 0.8958 0.7169 1.0564 0.042 Uiso 1 1 calc R
C33 C 0.7849(2) 0.8673(2) 1.12087(18) 0.0343(7) Uani 1 1 d .
H33 H 0.7776 0.9017 1.1692 0.041 Uiso 1 1 calc R
C42 C 0.8742(2) 0.9950(2) 0.9090(2) 0.0341(7) Uani 1 1 d .
H42 H 0.8967 0.9412 0.9003 0.041 Uiso 1 1 calc R
C39 C 0.8107(3) 1.1535(2) 0.9365(2) 0.0373(8) Uani 1 1 d .
H39 H 0.7889 1.2076 0.9464 0.045 Uiso 1 1 calc R
C40 C 0.9041(3) 1.1564(2) 0.9504(2) 0.0391(8) Uani 1 1 d .
H40 H 0.9468 1.2126 0.9691 0.047 Uiso 1 1 calc R
C38 C 0.7477(2) 1.0713(2) 0.90789(19) 0.0308(7) Uani 1 1 d .
H38 H 0.6830 1.0696 0.8981 0.037 Uiso 1 1 calc R
C41 C 0.9363(3) 1.0780(3) 0.9373(2) 0.0456(9) Uani 1 1 d .
H41 H 1.0012 1.0805 0.9477 0.055 Uiso 1 1 calc R
C47 C 0.85634(19) 1.12021(19) 0.67481(17) 0.0226(6) Uani 1 1 d .
H47 H 0.8492 1.1804 0.6899 0.027 Uiso 1 1 calc R
C48 C 0.77935(18) 1.04972(18) 0.64995(16) 0.0193(5) Uani 1 1 d .
H48 H 0.7194 1.0621 0.6475 0.023 Uiso 1 1 calc R
C44 C 0.87811(19) 0.94421(19) 0.63250(17) 0.0205(6) Uani 1 1 d .
H44 H 0.8858 0.8841 0.6184 0.025 Uiso 1 1 calc R
C46 C 0.9439(2) 1.10227(19) 0.67741(17) 0.0238(6) Uani 1 1 d .
H46 H 0.9964 1.1504 0.6934 0.029 Uiso 1 1 calc R
C43 C 0.78914(18) 0.96118(18) 0.62864(15) 0.0164(5) Uani 1 1 d .
C45 C 0.95489(19) 1.0145(2) 0.65680(18) 0.0245(6) Uani 1 1 d .
H45 H 1.0150 1.0025 0.6593 0.029 Uiso 1 1 calc R
C49 C 0.72066(18) 0.79139(19) 0.46825(16) 0.0203(6) Uani 1 1 d .
C50 C 0.75764(19) 0.7156(2) 0.44723(18) 0.0254(6) Uani 1 1 d .
H50 H 0.7624 0.6748 0.4797 0.030 Uiso 1 1 calc R
C51 C 0.7872(2) 0.7006(2) 0.3788(2) 0.0346(8) Uani 1 1 d .
H51 H 0.8111 0.6486 0.3637 0.042 Uiso 1 1 calc R
C52 C 0.7820(2) 0.7605(2) 0.3325(2) 0.0404(9) Uani 1 1 d .
H52 H 0.8030 0.7498 0.2860 0.049 Uiso 1 1 calc R
C54 C 0.7144(2) 0.8517(2) 0.42082(18) 0.0284(7) Uani 1 1 d .
H54 H 0.6885 0.9027 0.4344 0.034 Uiso 1 1 calc R
C53 C 0.7465(3) 0.8361(3) 0.3530(2) 0.0425(9) Uani 1 1 d .
H53 H 0.7441 0.8774 0.3211 0.051 Uiso 1 1 calc R
C55 C 0.28944(18) 0.71823(18) 0.36992(16) 0.0181(5) Uani 1 1 d .
C56 C 0.33054(19) 0.7677(2) 0.32648(16) 0.0206(6) Uani 1 1 d .
H56 H 0.3842 0.8141 0.3535 0.025 Uiso 1 1 calc R
C60 C 0.21133(19) 0.64921(19) 0.32963(17) 0.0225(6) Uani 1 1 d .
H60 H 0.1842 0.6145 0.3589 0.027 Uiso 1 1 calc R
C58 C 0.2137(2) 0.6810(2) 0.20395(18) 0.0304(7) Uani 1 1 d .
H58 H 0.1874 0.6687 0.1474 0.036 Uiso 1 1 calc R
C57 C 0.2925(2) 0.7487(2) 0.24316(18) 0.0275(6) Uani 1 1 d .
H57 H 0.3204 0.7820 0.2134 0.033 Uiso 1 1 calc R
C62 C 0.12029(19) 0.7470(2) 0.48200(18) 0.0240(6) Uani 1 1 d .
H62 H 0.1217 0.6853 0.4654 0.029 Uiso 1 1 calc R
C66 C 0.20041(19) 0.9017(2) 0.53640(17) 0.0222(6) Uani 1 1 d .
H66 H 0.2565 0.9460 0.5565 0.027 Uiso 1 1 calc R
C65 C 0.1155(2) 0.9270(2) 0.53211(18) 0.0272(6) Uani 1 1 d .
H65 H 0.1139 0.9885 0.5499 0.033 Uiso 1 1 calc R
C63 C 0.0358(2) 0.7729(2) 0.47711(18) 0.0285(7) Uani 1 1 d .
H63 H -0.0205 0.7288 0.4567 0.034 Uiso 1 1 calc R
C64 C 0.0332(2) 0.8624(2) 0.50179(18) 0.0283(7) Uani 1 1 d .
H64 H -0.0249 0.8798 0.4981 0.034 Uiso 1 1 calc R
C72 C 0.31710(19) 0.51965(18) 0.48953(17) 0.0211(6) Uani 1 1 d .
H72 H 0.3625 0.5192 0.4612 0.025 Uiso 1 1 calc R
C70 C 0.1576(2) 0.4760(2) 0.48927(19) 0.0267(6) Uani 1 1 d .
C71 C 0.22459(19) 0.47802(19) 0.44869(17) 0.0234(6) Uani 1 1 d .
H71 H 0.2072 0.4507 0.3924 0.028 Uiso 1 1 calc R
C68 C 0.2767(2) 0.5637(2) 0.61210(18) 0.0246(6) Uani 1 1 d .
H68 H 0.2935 0.5939 0.6677 0.030 Uiso 1 1 calc R
C67 C 0.34346(18) 0.56191(18) 0.57151(16) 0.0190(5) Uani 1 1 d .
C69 C 0.1845(2) 0.5208(2) 0.57095(19) 0.0275(6) Uani 1 1 d .
H69 H 0.1390 0.5222 0.5992 0.033 Uiso 1 1 calc R
C73 C 0.0589(2) 0.4242(2) 0.4453(2) 0.0385(8) Uani 1 1 d .
H73A H 0.0295 0.4541 0.4058 0.058 Uiso 1 1 calc R
H73B H 0.0233 0.4220 0.4840 0.058 Uiso 1 1 calc R
H73C H 0.0601 0.3630 0.4175 0.058 Uiso 1 1 calc R
C77 C 0.89524(19) 0.6702(2) 0.79522(17) 0.0231(6) Uani 1 1 d .
C76 C 0.86209(19) 0.7284(2) 0.75172(18) 0.0246(6) Uani 1 1 d .
H76 H 0.9052 0.7761 0.7472 0.029 Uiso 1 1 calc R
C74 C 0.70364(18) 0.64956(18) 0.72041(16) 0.0191(5) Uani 1 1 d .
C75 C 0.76789(19) 0.71893(18) 0.71470(17) 0.0210(6) Uani 1 1 d .
H75 H 0.7474 0.7599 0.6855 0.025 Uiso 1 1 calc R
C79 C 0.73494(19) 0.59097(19) 0.76491(17) 0.0220(6) Uani 1 1 d .
H79 H 0.6917 0.5437 0.7699 0.026 Uiso 1 1 calc R
C78 C 0.8296(2) 0.6021(2) 0.80197(18) 0.0245(6) Uani 1 1 d .
H78 H 0.8501 0.5623 0.8326 0.029 Uiso 1 1 calc R
C80 C 0.9978(2) 0.6777(2) 0.8326(2) 0.0330(7) Uani 1 1 d .
H80A H 1.0068 0.6554 0.8806 0.050 Uiso 1 1 calc R
H80B H 1.0302 0.7407 0.8478 0.050 Uiso 1 1 calc R
H80C H 1.0230 0.6421 0.7937 0.050 Uiso 1 1 calc R
N9 N 0.44190(15) 0.59579(14) 0.61343(13) 0.0172(4) Uani 1 1 d .
F6 F 0.49563(17) 0.9985(2) 0.19899(19) 0.1011(13) Uani 1 1 d .
F3 F 0.6274(2) 0.97667(19) 0.1773(2) 0.0873(10) Uani 1 1 d .
F2 F 0.5987(2) 0.83309(17) 0.1808(2) 0.0866(10) Uani 1 1 d .
F4 F 0.6011(4) 0.9490(2) 0.2831(2) 0.1282(17) Uani 1 1 d .
F5 F 0.4961(4) 0.8820(4) 0.1007(3) 0.203(3) Uani 1 1 d .
F1 F 0.4672(5) 0.8567(3) 0.2062(6) 0.286(5) Uani 1 1 d .
F8 F 0.10300(12) 0.48184(15) 0.01628(12) 0.0400(5) Uani 1 1 d .

loop_
_atom_site_aniso_label
_atom_site_aniso_U_11
_atom_site_aniso_U_22
_atom_site_aniso_U_33
_atom_site_aniso_U_23
_atom_site_aniso_U_13
_atom_site_aniso_U_12
Fe1 0.01185(18) 0.0168(2) 0.01544(19) 0.00505(15) 0.00430(14) 0.00285(14)
N12 0.0161(11) 0.0147(11) 0.0197(11) 0.0055(9) 0.0060(9) 0.0027(9)
C37 0.0277(14) 0.0206(14) 0.0142(13) 0.0047(11) 0.0044(11) 0.0018(12)
C10 0.0170(12) 0.0187(13) 0.0167(13) 0.0076(10) 0.0069(10) 0.0078(10)
C61 0.0167(12) 0.0277(15) 0.0153(13) 0.0089(11) 0.0069(10) 0.0081(11)
N6 0.0137(10) 0.0164(11) 0.0153(11) 0.0037(9) 0.0038(8) 0.0036(9)
N10 0.0165(11) 0.0201(12) 0.0224(12) 0.0063(9) 0.0066(9) 0.0053(9)
C3 0.0128(11) 0.0186(13) 0.0171(13) 0.0061(10) 0.0040(10) 0.0053(10)
C59 0.0212(14) 0.0274(16) 0.0238(15) -0.0024(12) -0.0035(12) 0.0046(12)
C1 0.0139(12) 0.0148(12) 0.0171(13) 0.0032(10) 0.0036(10) -0.0007(10)
N11 0.0176(11) 0.0169(11) 0.0211(12) 0.0056(9) 0.0058(9) 0.0037(9)
C14 0.0122(11) 0.0152(13) 0.0191(13) 0.0059(10) 0.0032(10) 0.0010(10)
P1 0.0178(5) 0.0281(6) 0.0181(5) 0.0073(4) 0.0020(4) -0.0029(4)
F7 0.0345(10) 0.0458(11) 0.0193(9) 0.0112(8) 0.0071(8) -0.0007(8)
F9 0.0442(11) 0.0297(10) 0.0345(11) 0.0090(8) 0.0031(9) -0.0066(9)
P2 0.0140(4) 0.0179(5) 0.0217(5) 0.0066(4) 0.0032(4) 0.0017(4)
F10 0.0171(8) 0.0358(10) 0.0353(10) 0.0116(8) 0.0087(7) -0.0001(7)
F12 0.0282(9) 0.0204(9) 0.0360(10) 0.0063(7) 0.0029(8) 0.0076(7)
F11 0.0264(9) 0.0340(10) 0.0220(9) 0.0090(7) 0.0004(7) 0.0045(7)
P3 0.0453(6) 0.0514(7) 0.0869(9) -0.0364(6) 0.0430(6) -0.0178(5)
C2 0.0139(12) 0.0183(13) 0.0186(13) 0.0075(10) 0.0059(10) 0.0039(10)
C4 0.0139(12) 0.0147(12) 0.0161(12) 0.0050(10) 0.0050(10) -0.0001(10)
C16 0.0197(13) 0.0180(13) 0.0167(13) 0.0065(10) 0.0079(10) 0.0061(10)
C17 0.0150(12) 0.0204(13) 0.0154(12) 0.0032(10) 0.0052(10) 0.0012(10)
C11 0.0130(11) 0.0169(13) 0.0189(13) 0.0064(10) 0.0038(10) 0.0034(10)
C5 0.0149(12) 0.0194(13) 0.0196(13) 0.0082(11) 0.0051(10) 0.0038(10)
C9 0.0210(13) 0.0159(13) 0.0152(12) 0.0055(10) 0.0070(10) 0.0028(10)
C6 0.0176(12) 0.0215(14) 0.0212(14) 0.0130(11) 0.0046(11) 0.0048(11)
C13 0.0164(12) 0.0205(13) 0.0135(12) 0.0042(10) 0.0057(10) 0.0053(10)
C7 0.0176(13) 0.0223(14) 0.0174(13) 0.0049(11) 0.0024(10) 0.0022(11)
C15 0.0157(12) 0.0162(13) 0.0141(12) 0.0041(10) 0.0021(10) 0.0011(10)
C12 0.0158(12) 0.0154(13) 0.0171(13) 0.0020(10) 0.0045(10) 0.0030(10)
C18 0.0142(12) 0.0234(14) 0.0177(13) 0.0057(11) 0.0039(10) 0.0022(11)
C8 0.0189(13) 0.0213(14) 0.0172(13) 0.0050(11) 0.0042(10) 0.0058(11)
N8 0.0140(10) 0.0191(11) 0.0141(11) 0.0055(9) 0.0035(8) 0.0038(9)
N1 0.0138(10) 0.0187(11) 0.0147(11) 0.0049(9) 0.0054(8) 0.0033(9)
N5 0.0157(10) 0.0150(11) 0.0150(11) 0.0044(9) 0.0043(8) 0.0043(9)
N2 0.0154(10) 0.0225(12) 0.0178(11) 0.0087(9) 0.0062(9) 0.0046(9)
N3 0.0157(10) 0.0184(11) 0.0160(11) 0.0071(9) 0.0030(9) 0.0018(9)
N7 0.0133(10) 0.0148(11) 0.0175(11) 0.0064(9) 0.0052(8) 0.0030(8)
N4 0.0179(11) 0.0166(11) 0.0150(11) 0.0035(9) 0.0041(9) 0.0029(9)
C25 0.0218(13) 0.0233(14) 0.0202(14) 0.0063(11) 0.0100(11) 0.0070(11)
C20 0.0187(13) 0.0295(16) 0.0217(14) 0.0068(12) 0.0089(11) 0.0057(12)
C22 0.0209(14) 0.0312(16) 0.0387(18) 0.0136(14) 0.0158(13) 0.0112(12)
C19 0.0177(13) 0.0203(14) 0.0229(14) 0.0067(11) 0.0090(11) 0.0030(11)
C24 0.0203(13) 0.0269(15) 0.0231(14) 0.0057(12) 0.0075(11) 0.0041(12)
C26 0.0189(13) 0.0329(16) 0.0233(15) 0.0087(13) 0.0064(11) 0.0004(12)
C27 0.0204(14) 0.0392(18) 0.0337(17) 0.0135(14) 0.0145(13) 0.0042(13)
C30 0.0246(14) 0.0308(16) 0.0239(15) 0.0096(13) 0.0067(12) 0.0004(12)
C21 0.0204(14) 0.0372(17) 0.0301(16) 0.0152(14) 0.0105(12) 0.0105(13)
C28 0.0382(17) 0.0342(17) 0.0315(17) 0.0165(14) 0.0212(14) 0.0127(14)
C23 0.0289(15) 0.0242(15) 0.0312(16) 0.0055(13) 0.0163(13) 0.0066(12)
C29 0.0339(17) 0.0398(19) 0.0205(15) 0.0094(13) 0.0078(13) 0.0047(14)
C32 0.0269(15) 0.0309(16) 0.0257(15) 0.0074(13) 0.0064(12) 0.0082(13)
C31 0.0159(12) 0.0242(14) 0.0196(14) 0.0093(11) 0.0011(11) -0.0025(11)
C34 0.0333(17) 0.052(2) 0.0227(16) 0.0186(15) 0.0001(13) 0.0080(16)
C36 0.0223(14) 0.0380(18) 0.0227(15) 0.0097(13) 0.0073(12) 0.0073(13)
C35 0.0252(15) 0.050(2) 0.0334(18) 0.0198(16) 0.0048(13) 0.0138(15)
C33 0.0443(19) 0.0390(19) 0.0155(14) 0.0058(13) 0.0049(13) 0.0054(15)
C42 0.0274(16) 0.0291(17) 0.0397(19) 0.0053(14) 0.0056(14) 0.0008(13)
C39 0.057(2) 0.0214(16) 0.0327(18) 0.0064(14) 0.0152(16) 0.0045(15)
C40 0.047(2) 0.0266(17) 0.0305(18) 0.0042(14) 0.0028(15) -0.0116(15)
C38 0.0361(17) 0.0274(16) 0.0272(16) 0.0053(13) 0.0100(14) 0.0036(14)
C41 0.0287(18) 0.040(2) 0.055(2) 0.0069(18) 0.0040(16) -0.0104(15)
C47 0.0242(14) 0.0188(14) 0.0226(14) 0.0063(11) 0.0037(11) 0.0024(11)
C48 0.0169(12) 0.0211(14) 0.0203(13) 0.0068(11) 0.0047(10) 0.0048(11)
C44 0.0193(13) 0.0208(14) 0.0229(14) 0.0078(11) 0.0073(11) 0.0042(11)
C46 0.0200(13) 0.0218(14) 0.0241(15) 0.0070(12) 0.0007(11) -0.0043(11)
C43 0.0165(12) 0.0198(13) 0.0128(12) 0.0057(10) 0.0037(10) 0.0021(10)
C45 0.0165(13) 0.0266(15) 0.0298(16) 0.0085(13) 0.0054(12) 0.0038(11)
C49 0.0160(12) 0.0216(14) 0.0196(14) 0.0009(11) 0.0047(11) 0.0003(11)
C50 0.0185(13) 0.0256(15) 0.0291(16) 0.0012(12) 0.0076(12) 0.0039(12)
C51 0.0258(16) 0.0338(18) 0.0381(19) -0.0076(15) 0.0175(14) -0.0008(14)
C52 0.0419(19) 0.044(2) 0.0297(17) -0.0072(15) 0.0248(15) -0.0080(16)
C54 0.0375(17) 0.0239(15) 0.0244(15) 0.0066(12) 0.0125(13) 0.0018(13)
C53 0.055(2) 0.045(2) 0.0307(18) 0.0112(16) 0.0247(17) -0.0021(18)
C55 0.0167(12) 0.0205(13) 0.0170(13) 0.0032(11) 0.0037(10) 0.0082(11)
C56 0.0168(12) 0.0280(15) 0.0186(13) 0.0076(11) 0.0055(11) 0.0070(11)
C60 0.0185(13) 0.0204(14) 0.0259(15) 0.0039(12) 0.0046(11) 0.0028(11)
C58 0.0296(16) 0.0395(18) 0.0164(14) -0.0010(13) 0.0008(12) 0.0134(14)
C57 0.0265(15) 0.0373(18) 0.0208(14) 0.0085(13) 0.0080(12) 0.0105(13)
C62 0.0183(13) 0.0266(15) 0.0267(15) 0.0094(12) 0.0045(11) 0.0042(12)
C66 0.0206(13) 0.0277(15) 0.0232(14) 0.0113(12) 0.0090(11) 0.0089(12)
C65 0.0268(15) 0.0329(17) 0.0279(16) 0.0118(13) 0.0115(13) 0.0133(13)
C63 0.0141(13) 0.0431(19) 0.0285(16) 0.0122(14) 0.0052(12) 0.0042(13)
C64 0.0203(14) 0.0435(19) 0.0300(16) 0.0179(14) 0.0109(12) 0.0162(13)
C72 0.0199(13) 0.0211(14) 0.0229(14) 0.0068(11) 0.0071(11) 0.0033(11)
C70 0.0177(13) 0.0266(16) 0.0321(16) 0.0058(13) 0.0038(12) 0.0028(12)
C71 0.0219(14) 0.0228(15) 0.0203(14) 0.0036(11) 0.0004(11) 0.0016(11)
C68 0.0212(14) 0.0266(15) 0.0248(15) 0.0033(12) 0.0095(12) 0.0020(12)
C67 0.0148(12) 0.0196(13) 0.0222(14) 0.0065(11) 0.0048(11) 0.0016(10)
C69 0.0169(13) 0.0296(16) 0.0311(16) 0.0006(13) 0.0075(12) 0.0003(12)
C73 0.0199(15) 0.042(2) 0.043(2) 0.0005(16) 0.0040(14) -0.0010(14)
C77 0.0162(13) 0.0282(15) 0.0235(14) 0.0064(12) 0.0034(11) 0.0058(11)
C76 0.0173(13) 0.0249(15) 0.0320(16) 0.0127(13) 0.0048(12) 0.0027(11)
C74 0.0153(12) 0.0202(14) 0.0207(13) 0.0024(11) 0.0046(10) 0.0060(11)
C75 0.0200(13) 0.0184(14) 0.0259(15) 0.0077(11) 0.0069(11) 0.0054(11)
C79 0.0181(13) 0.0215(14) 0.0265(15) 0.0075(12) 0.0058(11) 0.0042(11)
C78 0.0237(14) 0.0233(15) 0.0263(15) 0.0099(12) 0.0028(12) 0.0067(12)
C80 0.0221(15) 0.0351(18) 0.0428(19) 0.0173(15) 0.0034(14) 0.0090(13)
N9 0.0175(11) 0.0148(11) 0.0202(11) 0.0056(9) 0.0072(9) 0.0017(9)
F6 0.0322(13) 0.116(3) 0.101(2) -0.065(2) 0.0065(14) 0.0163(15)
F3 0.0774(19) 0.0611(17) 0.162(3) 0.0469(19) 0.081(2) 0.0286(15)
F2 0.128(3) 0.0401(14) 0.105(2) 0.0019(15) 0.075(2) 0.0129(16)
F4 0.270(5) 0.0539(19) 0.068(2) 0.0140(16) 0.051(3) 0.060(3)
F5 0.173(4) 0.203(5) 0.116(3) -0.121(4) -0.056(3) 0.103(4)
F1 0.253(6) 0.090(3) 0.514(12) -0.088(5) 0.326(8) -0.079(4)
F8 0.0208(9) 0.0602(13) 0.0458(12) 0.0279(10) 0.0100(8) 0.0083(9)

loop_
_atom_type_symbol
_atom_type_description
_atom_type_scat_dispersion_real
_atom_type_scat_dispersion_imag
_atom_type_scat_source
C C 0.0033 0.0016 'International Tables Vol C Tables 4.2.6.8 and 6.1.1.4'
H H 0.0000 0.0000 'International Tables Vol C Tables 4.2.6.8 and 6.1.1.4'
N N 0.0061 0.0033 'International Tables Vol C Tables 4.2.6.8 and 6.1.1.4'
F F 0.0171 0.0103 'International Tables Vol C Tables 4.2.6.8 and 6.1.1.4'
P P 0.1023 0.0942 'International Tables Vol C Tables 4.2.6.8 and 6.1.1.4'
Fe Fe 0.3463 0.8444 'International Tables Vol C Tables 4.2.6.8 and 6.1.1.4'

loop_
_geom_angle_atom_site_label_1
_geom_angle_atom_site_label_2
_geom_angle_atom_site_label_3
_geom_angle
_geom_angle_site_symmetry_1
_geom_angle_site_symmetry_3
N9 Fe1 N12 77.13(9) . .
N9 Fe1 C1 88.31(10) . .
N12 Fe1 C1 124.58(10) . .
N9 Fe1 C3 127.62(10) . .
N12 Fe1 C3 90.81(10) . .
C1 Fe1 C3 136.33(11) . .
N9 Fe1 C2 143.98(10) . .
N12 Fe1 C2 85.44(10) . .
C1 Fe1 C2 75.95(10) . .
C3 Fe1 C2 83.29(11) . .
N9 Fe1 C4 84.42(10) . .
N12 Fe1 C4 143.27(10) . .
C1 Fe1 C4 85.74(10) . .
C3 Fe1 C4 75.68(10) . .
C2 Fe1 C4 125.44(10) . .
N11 N12 C74 108.5(2) . .
N11 N12 Fe1 117.10(16) . .
C74 N12 Fe1 134.38(17) . .
C42 C37 C38 119.4(3) . .
C42 C37 C8 120.3(3) . .
C38 C37 C8 120.3(3) . .
C11 C10 N5 105.5(2) . .
C11 C10 C43 130.0(2) . .
N5 C10 C43 123.8(2) . .
C66 C61 C62 119.4(2) . .
C66 C61 C15 121.8(2) . .
C62 C61 C15 118.7(2) . .
C3 N6 C11 111.0(2) . .
C3 N6 C12 120.8(2) . .
C11 N6 C12 127.4(2) . .
N11 N10 N9 113.9(2) . .
N6 C3 N5 105.3(2) . .
N6 C3 Fe1 122.31(19) . .
N5 C3 Fe1 131.97(19) . .
C58 C59 C60 119.9(3) . .
C58 C59 H59 120.0 . .
C60 C59 H59 120.1 . .
N1 C1 N2 104.7(2) . .
N1 C1 Fe1 131.61(19) . .
N2 C1 Fe1 123.57(18) . .
N10 N11 N12 113.9(2) . .
C15 C14 N7 107.0(2) . .
C15 C14 C55 129.7(2) . .
N7 C14 C55 123.2(2) . .
F8 P1 F8 180.00(4) . 2_565
F8 P1 F9 89.87(11) . .
F8 P1 F9 90.13(11) 2_565 .
F8 P1 F9 90.13(11) . 2_565
F8 P1 F9 89.87(11) 2_565 2_565
F9 P1 F9 180.0 . 2_565
F8 P1 F7 90.32(10) . 2_565
F8 P1 F7 89.68(10) 2_565 2_565
F9 P1 F7 89.69(10) . 2_565
F9 P1 F7 90.31(10) 2_565 2_565
F8 P1 F7 89.68(10) . .
F8 P1 F7 90.32(10) 2_565 .
F9 P1 F7 90.31(10) . .
F9 P1 F7 89.69(10) 2_565 .
F7 P1 F7 180.00(14) 2_565 .
F10 P2 F10 180.000(1) 2_676 .
F10 P2 F11 89.93(9) 2_676 .
F10 P2 F11 90.07(9) . .
F10 P2 F11 90.07(9) 2_676 2_676
F10 P2 F11 89.93(9) . 2_676
F11 P2 F11 180.000(1) . 2_676
F10 P2 F12 90.16(9) 2_676 2_676
F10 P2 F12 89.84(9) . 2_676
F11 P2 F12 89.88(9) . 2_676
F11 P2 F12 90.12(9) 2_676 2_676
F10 P2 F12 89.84(9) 2_676 .
F10 P2 F12 90.16(9) . .
F11 P2 F12 90.12(9) . .
F11 P2 F12 89.88(9) 2_676 .
F12 P2 F12 180.000(1) 2_676 .
F5 P3 F1 88.7(5) . .
F5 P3 F3 92.6(3) . .
F1 P3 F3 178.0(2) . .
F5 P3 F4 179.1(3) . .
F1 P3 F4 92.0(4) . .
F3 P3 F4 86.8(2) . .
F5 P3 F2 88.6(2) . .
F1 P3 F2 90.4(3) . .
F3 P3 F2 91.21(16) . .
F4 P3 F2 90.8(2) . .
F5 P3 F6 90.5(2) . .
F1 P3 F6 90.7(3) . .
F3 P3 F6 87.78(17) . .
F4 P3 F6 90.00(18) . .
F2 P3 F6 178.7(2) . .
N4 C2 N3 104.1(2) . .
N4 C2 Fe1 128.54(19) . .
N3 C2 Fe1 126.45(19) . .
N8 C4 N7 103.9(2) . .
N8 C4 Fe1 126.25(18) . .
N7 C4 Fe1 127.82(18) . .
N8 C16 N1 108.7(2) . .
N8 C16 H16A 110.0 . .
N1 C16 H16A 110.0 . .
N8 C16 H16B 110.0 . .
N1 C16 H16B 109.9 . .
H16A C16 H16B 108.3 . .
C18 C17 N1 106.1(2) . .
C18 C17 C19 129.9(2) . .
N1 C17 C19 124.1(2) . .
C10 C11 N6 106.9(2) . .
C10 C11 C49 130.0(2) . .
N6 C11 C49 123.1(2) . .
N2 C5 C6 112.3(2) . .
N2 C5 H5A 109.2 . .
C6 C5 H5A 109.2 . .
N2 C5 H5B 109.2 . .
C6 C5 H5B 109.2 . .
H5A C5 H5B 107.9 . .
N5 C9 N4 108.1(2) . .
N5 C9 H9A 110.1 . .
N4 C9 H9A 110.1 . .
N5 C9 H9B 110.1 . .
N4 C9 H9B 110.1 . .
H9A C9 H9B 108.4 . .
N3 C6 C5 116.9(2) . .
N3 C6 H6A 108.1 . .
C5 C6 H6A 108.1 . .
N3 C6 H6B 108.1 . .
C5 C6 H6B 108.1 . .
H6A C6 H6B 107.3 . .
N7 C13 C12 116.6(2) . .
N7 C13 H13A 108.2 . .
C12 C13 H13A 108.2 . .
N7 C13 H13B 108.2 . .
C12 C13 H13B 108.2 . .
H13A C13 H13B 107.3 . .
C8 C7 N3 107.0(2) . .
C8 C7 C31 130.3(3) . .
N3 C7 C31 122.6(2) . .
C14 C15 N8 106.0(2) . .
C14 C15 C61 131.5(2) . .
N8 C15 C61 122.4(2) . .
N6 C12 C13 110.4(2) . .
N6 C12 H12A 109.6 . .
C13 C12 H12A 109.6 . .
N6 C12 H12B 109.6 . .
C13 C12 H12B 109.6 . .
H12A C12 H12B 108.1 . .
C17 C18 N2 106.2(2) . .
C17 C18 C25 130.1(2) . .
N2 C18 C25 123.7(2) . .
C7 C8 N4 105.7(2) . .
C7 C8 C37 130.8(2) . .
N4 C8 C37 123.5(2) . .
C4 N8 C15 112.0(2) . .
C4 N8 C16 122.0(2) . .
C15 N8 C16 125.9(2) . .
C1 N1 C17 111.7(2) . .
C1 N1 C16 120.1(2) . .
C17 N1 C16 127.7(2) . .
C3 N5 C10 111.3(2) . .
C3 N5 C9 120.8(2) . .
C10 N5 C9 127.9(2) . .
C1 N2 C18 111.3(2) . .
C1 N2 C5 121.2(2) . .
C18 N2 C5 127.4(2) . .
C2 N3 C7 110.9(2) . .
C2 N3 C6 129.9(2) . .
C7 N3 C6 118.9(2) . .
C4 N7 C14 110.9(2) . .
C4 N7 C13 130.5(2) . .
C14 N7 C13 118.3(2) . .
C2 N4 C8 112.3(2) . .
C2 N4 C9 123.2(2) . .
C8 N4 C9 124.3(2) . .
C30 C25 C26 119.1(3) . .
C30 C25 C18 121.6(3) . .
C26 C25 C18 119.3(2) . .
C21 C20 C19 120.1(3) . .
C21 C20 H20 120.0 . .
C19 C20 H20 120.0 . .
C23 C22 C21 119.7(3) . .
C23 C22 H22 120.1 . .
C21 C22 H22 120.1 . .
C24 C19 C20 119.2(2) . .
C24 C19 C17 120.0(2) . .
C20 C19 C17 120.8(2) . .
C23 C24 C19 120.2(3) . .
C23 C24 H24 119.9 . .
C19 C24 H24 119.9 . .
C27 C26 C25 120.4(3) . .
C27 C26 H26 119.8 . .
C25 C26 H26 119.8 . .
C26 C27 C28 120.1(3) . .
C26 C27 H27 119.9 . .
C28 C27 H27 119.9 . .
C25 C30 C29 120.5(3) . .
C25 C30 H30 119.8 . .
C29 C30 H30 119.8 . .
C20 C21 C22 120.5(3) . .
C20 C21 H21 119.7 . .
C22 C21 H21 119.7 . .
C29 C28 C27 119.9(3) . .
C29 C28 H28 120.1 . .
C27 C28 H28 120.1 . .
C22 C23 C24 120.2(3) . .
C22 C23 H23 119.9 . .
C24 C23 H23 119.9 . .
C28 C29 C30 120.1(3) . .
C28 C29 H29 120.0 . .
C30 C29 H29 120.0 . .
C31 C32 C33 120.4(3) . .
C31 C32 H32 119.8 . .
C33 C32 H32 119.8 . .
C32 C31 C36 119.3(3) . .
C32 C31 C7 121.6(3) . .
C36 C31 C7 119.1(3) . .
C33 C34 C35 120.8(3) . .
C33 C34 H34 119.6 . .
C35 C34 H34 119.6 . .
C35 C36 C31 120.0(3) . .
C35 C36 H36 120.0 . .
C31 C36 H36 120.0 . .
C36 C35 C34 119.8(3) . .
C36 C35 H35 120.1 . .
C34 C35 H35 120.1 . .
C34 C33 C32 119.7(3) . .
C34 C33 H33 120.1 . .
C32 C33 H33 120.1 . .
C37 C42 C41 119.6(3) . .
C37 C42 H42 120.2 . .
C41 C42 H42 120.2 . .
C40 C39 C38 120.1(3) . .
C40 C39 H39 119.9 . .
C38 C39 H39 119.9 . .
C39 C40 C41 120.2(3) . .
C39 C40 H40 119.9 . .
C41 C40 H40 119.9 . .
C39 C38 C37 120.2(3) . .
C39 C38 H38 119.9 . .
C37 C38 H38 119.9 . .
C40 C41 C42 120.5(3) . .
C40 C41 H41 119.8 . .
C42 C41 H41 119.8 . .
C46 C47 C48 119.7(3) . .
C46 C47 H47 120.2 . .
C48 C47 H47 120.2 . .
C47 C48 C43 120.7(2) . .
C47 C48 H48 119.6 . .
C43 C48 H48 119.6 . .
C45 C44 C43 120.5(3) . .
C45 C44 H44 119.8 . .
C43 C44 H44 119.8 . .
C45 C46 C47 120.3(3) . .
C45 C46 H46 119.8 . .
C47 C46 H46 119.8 . .
C48 C43 C44 118.9(2) . .
C48 C43 C10 123.3(2) . .
C44 C43 C10 117.9(2) . .
C46 C45 C44 119.9(3) . .
C46 C45 H45 120.0 . .
C44 C45 H45 120.0 . .
C54 C49 C50 120.1(3) . .
C54 C49 C11 118.4(2) . .
C50 C49 C11 121.5(3) . .
C51 C50 C49 119.5(3) . .
C51 C50 H50 120.2 . .
C49 C50 H50 120.2 . .
C52 C51 C50 120.3(3) . .
C52 C51 H51 119.8 . .
C50 C51 H51 119.8 . .
C51 C52 C53 120.7(3) . .
C51 C52 H52 119.6 . .
C53 C52 H52 119.6 . .
C49 C54 C53 119.2(3) . .
C49 C54 H54 120.4 . .
C53 C54 H54 120.4 . .
C52 C53 C54 120.0(3) . .
C52 C53 H53 120.0 . .
C54 C53 H53 120.0 . .
C60 C55 C56 119.8(3) . .
C60 C55 C14 120.0(2) . .
C56 C55 C14 120.2(2) . .
C55 C56 C57 119.8(3) . .
C55 C56 H56 120.1 . .
C57 C56 H56 120.1 . .
C59 C60 C55 120.2(3) . .
C59 C60 H60 119.9 . .
C55 C60 H60 119.9 . .
C59 C58 C57 120.5(3) . .
C59 C58 H58 119.8 . .
C57 C58 H58 119.8 . .
C58 C57 C56 119.8(3) . .
C58 C57 H57 120.1 . .
C56 C57 H57 120.1 . .
C63 C62 C61 120.1(3) . .
C63 C62 H62 120.0 . .
C61 C62 H62 120.0 . .
C61 C66 C65 120.2(3) . .
C61 C66 H66 119.9 . .
C65 C66 H66 119.9 . .
C64 C65 C66 120.0(3) . .
C64 C65 H65 120.0 . .
C66 C65 H65 120.0 . .
C64 C63 C62 120.4(3) . .
C64 C63 H63 119.8 . .
C62 C63 H63 119.8 . .
C63 C64 C65 119.9(3) . .
C63 C64 H64 120.1 . .
C65 C64 H64 120.1 . .
C67 C72 C71 120.5(3) . .
C67 C72 H72 119.8 . .
C71 C72 H72 119.8 . .
C71 C70 C69 118.1(3) . .
C71 C70 C73 120.0(3) . .
C69 C70 C73 121.8(3) . .
C70 C71 C72 120.7(3) . .
C70 C71 H71 119.6 . .
C72 C71 H71 119.6 . .
C67 C68 C69 119.7(3) . .
C67 C68 H68 120.2 . .
C69 C68 H68 120.2 . .
C68 C67 C72 119.4(3) . .
C68 C67 N9 121.8(2) . .
C72 C67 N9 118.6(2) . .
C70 C69 C68 121.5(3) . .
C70 C69 H69 119.3 . .
C68 C69 H69 119.3 . .
C70 C73 H73A 109.5 . .
C70 C73 H73B 109.5 . .
H73A C73 H73B 109.5 . .
C70 C73 H73C 109.5 . .
H73A C73 H73C 109.5 . .
H73B C73 H73C 109.5 . .
C76 C77 C78 117.3(3) . .
C76 C77 C80 122.2(3) . .
C78 C77 C80 120.4(3) . .
C75 C76 C77 122.0(3) . .
C75 C76 H76 119.0 . .
C77 C76 H76 119.0 . .
C75 C74 C79 119.2(2) . .
C75 C74 N12 121.8(2) . .
C79 C74 N12 119.0(2) . .
C76 C75 C74 120.0(3) . .
C76 C75 H75 120.0 . .
C74 C75 H75 120.0 . .
C78 C79 C74 119.8(3) . .
C78 C79 H79 120.1 . .
C74 C79 H79 120.1 . .
C79 C78 C77 121.7(3) . .
C79 C78 H78 119.2 . .
C77 C78 H78 119.2 . .
C77 C80 H80A 109.5 . .
C77 C80 H80B 109.5 . .
H80A C80 H80B 109.5 . .
C77 C80 H80C 109.5 . .
H80A C80 H80C 109.5 . .
H80B C80 H80C 109.5 . .
N10 N9 C67 107.7(2) . .
N10 N9 Fe1 117.98(17) . .
C67 N9 Fe1 134.30(17) . .

loop_
_geom_bond_atom_site_label_1
_geom_bond_atom_site_label_2
_geom_bond_distance
_geom_bond_site_symmetry_2
Fe1 N9 1.896(2) .
Fe1 N12 1.921(2) .
Fe1 C1 1.952(3) .
Fe1 C3 1.954(3) .
Fe1 C2 1.987(3) .
Fe1 C4 2.011(2) .
N12 N11 1.343(3) .
N12 C74 1.457(3) .
C37 C42 1.389(4) .
C37 C38 1.393(4) .
C37 C8 1.474(4) .
C10 C11 1.361(4) .
C10 N5 1.407(3) .
C10 C43 1.470(4) .
C61 C66 1.391(4) .
C61 C62 1.397(4) .
C61 C15 1.481(3) .
N6 C3 1.347(3) .
N6 C11 1.396(3) .
N6 C12 1.455(3) .
N10 N11 1.292(3) .
N10 N9 1.345(3) .
C3 N5 1.347(3) .
C59 C58 1.387(5) .
C59 C60 1.391(4) .
C59 H59 0.9500 .
C1 N1 1.346(3) .
C1 N2 1.357(3) .
C14 C15 1.347(4) .
C14 N7 1.405(3) .
C14 C55 1.488(4) .
P1 F8 1.5970(18) .
P1 F8 1.5970(18) 2_565
P1 F9 1.5999(18) .
P1 F9 1.5999(18) 2_565
P1 F7 1.6082(17) 2_565
P1 F7 1.6082(17) .
P2 F10 1.5996(16) 2_676
P2 F10 1.5996(16) .
P2 F11 1.6047(16) .
P2 F11 1.6047(16) 2_676
P2 F12 1.6108(16) 2_676
P2 F12 1.6108(16) .
P3 F5 1.528(4) .
P3 F1 1.529(4) .
P3 F3 1.543(3) .
P3 F4 1.576(4) .
P3 F2 1.596(3) .
P3 F6 1.615(3) .
C2 N4 1.356(3) .
C2 N3 1.362(3) .
C4 N8 1.359(3) .
C4 N7 1.363(3) .
C16 N8 1.451(3) .
C16 N1 1.453(3) .
C16 H16A 0.9900 .
C16 H16B 0.9900 .
C17 C18 1.363(4) .
C17 N1 1.402(3) .
C17 C19 1.475(4) .
C11 C49 1.477(4) .
C5 N2 1.461(3) .
C5 C6 1.527(4) .
C5 H5A 0.9900 .
C5 H5B 0.9900 .
C9 N5 1.456(3) .
C9 N4 1.457(3) .
C9 H9A 0.9900 .
C9 H9B 0.9900 .
C6 N3 1.480(3) .
C6 H6A 0.9900 .
C6 H6B 0.9900 .
C13 N7 1.475(3) .
C13 C12 1.518(3) .
C13 H13A 0.9900 .
C13 H13B 0.9900 .
C7 C8 1.355(4) .
C7 N3 1.408(3) .
C7 C31 1.478(4) .
C15 N8 1.399(3) .
C12 H12A 0.9900 .
C12 H12B 0.9900 .
C18 N2 1.400(3) .
C18 C25 1.471(4) .
C8 N4 1.400(3) .
C25 C30 1.388(4) .
C25 C26 1.396(4) .
C20 C21 1.384(4) .
C20 C19 1.404(4) .
C20 H20 0.9500 .
C22 C23 1.387(4) .
C22 C21 1.392(4) .
C22 H22 0.9500 .
C19 C24 1.396(4) .
C24 C23 1.395(4) .
C24 H24 0.9500 .
C26 C27 1.382(4) .
C26 H26 0.9500 .
C27 C28 1.391(5) .
C27 H27 0.9500 .
C30 C29 1.390(4) .
C30 H30 0.9500 .
C21 H21 0.9500 .
C28 C29 1.379(5) .
C28 H28 0.9500 .
C23 H23 0.9500 .
C29 H29 0.9500 .
C32 C31 1.383(4) .
C32 C33 1.396(4) .
C32 H32 0.9500 .
C31 C36 1.408(4) .
C34 C33 1.373(5) .
C34 C35 1.389(5) .
C34 H34 0.9500 .
C36 C35 1.382(4) .
C36 H36 0.9500 .
C35 H35 0.9500 .
C33 H33 0.9500 .
C42 C41 1.396(5) .
C42 H42 0.9500 .
C39 C40 1.369(5) .
C39 C38 1.393(5) .
C39 H39 0.9500 .
C40 C41 1.380(5) .
C40 H40 0.9500 .
C38 H38 0.9500 .
C41 H41 0.9500 .
C47 C46 1.390(4) .
C47 C48 1.390(4) .
C47 H47 0.9500 .
C48 C43 1.393(4) .
C48 H48 0.9500 .
C44 C45 1.387(4) .
C44 C43 1.402(4) .
C44 H44 0.9500 .
C46 C45 1.387(4) .
C46 H46 0.9500 .
C45 H45 0.9500 .
C49 C54 1.396(4) .
C49 C50 1.401(4) .
C50 C51 1.386(4) .
C50 H50 0.9500 .
C51 C52 1.375(5) .
C51 H51 0.9500 .
C52 C53 1.383(5) .
C52 H52 0.9500 .
C54 C53 1.398(4) .
C54 H54 0.9500 .
C53 H53 0.9500 .
C55 C60 1.397(4) .
C55 C56 1.397(4) .
C56 C57 1.398(4) .
C56 H56 0.9500 .
C60 H60 0.9500 .
C58 C57 1.390(5) .
C58 H58 0.9500 .
C57 H57 0.9500 .
C62 C63 1.388(4) .
C62 H62 0.9500 .
C66 C65 1.392(4) .
C66 H66 0.9500 .
C65 C64 1.391(4) .
C65 H65 0.9500 .
C63 C64 1.382(5) .
C63 H63 0.9500 .
C64 H64 0.9500 .
C72 C67 1.391(4) .
C72 C71 1.394(4) .
C72 H72 0.9500 .
C70 C71 1.388(4) .
C70 C69 1.395(4) .
C70 C73 1.517(4) .
C71 H71 0.9500 .
C68 C67 1.385(4) .
C68 C69 1.395(4) .
C68 H68 0.9500 .
C67 N9 1.454(3) .
C69 H69 0.9500 .
C73 H73A 0.9800 .
C73 H73B 0.9800 .
C73 H73C 0.9800 .
C77 C76 1.390(4) .
C77 C78 1.397(4) .
C77 C80 1.510(4) .
C76 C75 1.389(4) .
C76 H76 0.9500 .
C74 C75 1.390(4) .
C74 C79 1.398(4) .
C75 H75 0.9500 .
C79 C78 1.392(4) .
C79 H79 0.9500 .
C78 H78 0.9500 .
C80 H80A 0.9800 .
C80 H80B 0.9800 .
C80 H80C 0.9800 .

loop_
_platon_squeeze_void_nr
_platon_squeeze_void_average_x
_platon_squeeze_void_average_y
_platon_squeeze_void_average_z
_platon_squeeze_void_volume
_platon_squeeze_void_count_electrons
_platon_squeeze_void_content
1 0.500 0.500 1.000 525 122 ' '
2 0.500 0.000 0.000 67 13 ' '
